data_7041550
loop_
_publ_author_name
'Corcos, Amanda R.'
'Berry, John F.'

_publ_section_title
;
 Anilinopyridinate-supported Ru2(x+) (x = 5 or 6) paddlewheel complexes
 with labile axial ligands.
;
_journal_issue 17
_journal_name_full 'Dalton transactions (Cambridge, England : 2003)'
_journal_page_first 5532
_journal_page_last 5539
_journal_paper_doi 10.1039/c6dt04328c
_journal_volume 46
_journal_year 2017
_chemical_formula_moiety 'C44 H36 N9 O3 Ru2'
_chemical_formula_sum 'C44 H36 N9 O3 Ru2'
_chemical_formula_weight 940.96
_chemical_name_systematic Ru2(ap)4ONO2
_chemical_properties_physical ', Moisture-sensitive'
_space_group_crystal_system monoclinic
_space_group_IT_number 14
_space_group_name_Hall '-P 2ybc'
_space_group_name_H-M_alt 'P 1 21/c 1'
_symmetry_space_group_name_Hall '-P 2ybc'
_symmetry_space_group_name_H-M 'P 1 21/c 1'
_atom_sites_solution_hydrogens geom
_atom_sites_solution_primary direct
_audit_update_record
;
2016-11-13 deposited with the CCDC.
2016-12-22 downloaded from the CCDC.
;
_cell_angle_alpha 90
_cell_angle_beta 90.896(7)
_cell_angle_gamma 90
_cell_formula_units_Z 4
_cell_length_a 13.7177(16)
_cell_length_b 16.964(2)
_cell_length_c 16.7166(19)
_cell_measurement_reflns_used 9690
_cell_measurement_temperature 100.0
_cell_measurement_theta_max 26.645
_cell_measurement_theta_min 2.277
_cell_volume 3889.6(8)
_computing_cell_refinement 'SAINT v8.34A (Bruker, 2013)'
_computing_data_collection 'APEX2 Ver. 2012.14-3 (Bruker-AXS, 2012)'
_computing_data_reduction 'SAINT v8.34A (Bruker, 2013)'
_computing_molecular_graphics SHELXTL
_computing_publication_material SHELXTL
_computing_structure_refinement SHELXTL
_computing_structure_solution 'SHELXTL (Sheldrick, 2008-2012)'
_diffrn_ambient_temperature 100.0
_diffrn_detector_area_resol_mean 7.9
_diffrn_detector_type 'CCD area detector'
_diffrn_measured_fraction_theta_full 1.000
_diffrn_measured_fraction_theta_max 0.998
_diffrn_measurement_device 'three-circle diffractometer'
_diffrn_measurement_device_type 'Bruker SMART APEX2 area detector'
_diffrn_measurement_method '0.5\ \w and 0.5\ \f scans'
_diffrn_radiation_collimation 'focusing mirrors'
_diffrn_radiation_monochromator 'mirror optics'
_diffrn_radiation_probe x-ray
_diffrn_radiation_type MoK\a
_diffrn_radiation_wavelength 0.71073
_diffrn_reflns_av_R_equivalents 0.0621
_diffrn_reflns_av_unetI/netI 0.0384
_diffrn_reflns_Laue_measured_fraction_full 1.000
_diffrn_reflns_Laue_measured_fraction_max 0.998
_diffrn_reflns_limit_h_max 17
_diffrn_reflns_limit_h_min -17
_diffrn_reflns_limit_k_max 21
_diffrn_reflns_limit_k_min -20
_diffrn_reflns_limit_l_max 21
_diffrn_reflns_limit_l_min -21
_diffrn_reflns_number 58563
_diffrn_reflns_point_group_measured_fraction_full 1.000
_diffrn_reflns_point_group_measured_fraction_max 0.998
_diffrn_reflns_theta_full 25.242
_diffrn_reflns_theta_max 26.851
_diffrn_reflns_theta_min 1.485
_diffrn_source 'microfocus sealed X-ray tube'
_diffrn_source_type 'Incoatec I\ms'
_exptl_absorpt_coefficient_mu 0.831
_exptl_absorpt_correction_T_max 1.0000
_exptl_absorpt_correction_T_min 0.8824
_exptl_absorpt_correction_type analytical
_exptl_absorpt_process_details
;
SADABS-2012/1 (Bruker,2012) was used for absorption correction.
wR2(int) was 0.0872 before and 0.0577 after correction.
The Ratio of minimum to maximum transmission is 0.8824.
The \l/2 correction factor is Not present.
;
_exptl_crystal_colour 'dark brown'
_exptl_crystal_colour_modifier dark
_exptl_crystal_colour_primary brown
_exptl_crystal_density_diffrn 1.607
_exptl_crystal_density_method 'not measured'
_exptl_crystal_description needle
_exptl_crystal_F_000 1900
_exptl_crystal_size_max 0.223
_exptl_crystal_size_mid 0.061
_exptl_crystal_size_min 0.057
_refine_diff_density_max 1.635
_refine_diff_density_min -0.492
_refine_diff_density_rms 0.096
_refine_ls_extinction_method none
_refine_ls_goodness_of_fit_ref 1.042
_refine_ls_hydrogen_treatment constr
_refine_ls_matrix_type full
_refine_ls_number_parameters 494
_refine_ls_number_reflns 8356
_refine_ls_number_restraints 0
_refine_ls_restrained_S_all 1.042
_refine_ls_R_factor_all 0.0514
_refine_ls_R_factor_gt 0.0354
_refine_ls_shift/su_max 0.001
_refine_ls_shift/su_mean 0.000
_refine_ls_structure_factor_coef Fsqd
_refine_ls_weighting_details 'w=1/[\s^2^(Fo^2^)+(0.0363P)^2^+6.6377P] where P=(Fo^2^+2Fc^2^)/3'
_refine_ls_weighting_scheme calc
_refine_ls_wR_factor_gt 0.0830
_refine_ls_wR_factor_ref 0.0904
_reflns_Friedel_coverage 0.000
_reflns_number_gt 6728
_reflns_number_total 8356
_reflns_threshold_expression 'I > 2\s(I)'
_cod_data_source_file c6dt04328c2.cif
_cod_data_source_block Compound2
_cod_depositor_comments 'Adding full bibliography for 7041550--7041554.cif.'
_cod_original_cell_volume 3889.5(8)
_cod_database_code 7041550
_shelx_space_group_comment
;
The symmetry employed for this shelxl refinement is uniquely defined
by the following loop, which should always be used as a source of
symmetry information in preference to the above space-group names.
They are only intended as comments.
;
_shelx_estimated_absorpt_t_max 0.954
_shelx_estimated_absorpt_t_min 0.836
_olex2_refinement_description
;
1. Fixed Uiso
 At 1.2 times of:
  All C(H) groups
2. Uiso/Uaniso restraints and constraints
Uanis(C39) = Uanis(C40) = Uanis(C41) = Uanis(C42) = Uanis(C43) = Uanis(C44)
3. Others
 Sof(C39A)=Sof(C40A)=Sof(H40A)=Sof(C41A)=Sof(H41A)=Sof(C42A)=Sof(H42A)=
 Sof(C43A)=Sof(H43A)=Sof(C44A)=Sof(H44A)=1-FVAR(1)
 Sof(C39)=Sof(C40)=Sof(H40)=Sof(C41)=Sof(H41)=Sof(C42)=Sof(H42)=Sof(C43)=
 Sof(H43)=Sof(C44)=Sof(H44)=FVAR(1)
4.a Aromatic/amide H refined with riding coordinates:
 C1(H1), C2(H2), C3(H3), C4(H4), C7(H7), C8(H8), C9(H9), C10(H10), C11(H11),
 C12(H12), C13(H13), C14(H14), C15(H15), C18(H18), C19(H19), C20(H20), C21(H21),
  C22(H22), C23(H23), C24(H24), C25(H25), C26(H26), C29(H29), C30(H30),
 C31(H31), C32(H32), C33(H33), C34(H34), C35(H35), C36(H36), C37(H37), C40(H40),
  C41(H41), C42(H42), C43(H43), C44(H44), C40A(H40A), C41A(H41A), C42A(H42A),
 C43A(H43A), C44A(H44A)
4.b Fitted hexagon refined as free rotating group:
 C39(C40,C41,C42,C43,C44), C39A(C40A,C41A,C42A,C43A,C44A)
;
_olex2_submission_special_instructions 'No special instructions were received'

loop_
_space_group_symop_operation_xyz
'x, y, z'
'-x, y+1/2, -z+1/2'
'-x, -y, -z'
'x, -y-1/2, z-1/2'

loop_
_atom_site_label
_atom_site_type_symbol
_atom_site_fract_x
_atom_site_fract_y
_atom_site_fract_z
_atom_site_U_iso_or_equiv
_atom_site_adp_type
_atom_site_occupancy
_atom_site_site_symmetry_order
_atom_site_calc_flag
_atom_site_refinement_flags_posn
_atom_site_refinement_flags_occupancy
_atom_site_disorder_assembly
_atom_site_disorder_group
Ru1 Ru 0.61011(2) 0.01580(2) 0.21305(2) 0.01572(7) Uani 1 1 d . . . .
Ru2 Ru 0.75122(2) -0.00115(2) 0.28345(2) 0.01630(7) Uani 1 1 d . . . .
O1 O 0.48217(17) 0.04516(15) 0.13764(14) 0.0253(5) Uani 1 1 d . . . .
O2 O 0.3665(2) -0.03887(17) 0.11135(17) 0.0404(7) Uani 1 1 d . . . .
O3 O 0.3347(2) 0.06779(17) 0.17601(18) 0.0423(7) Uani 1 1 d . . . .
N1 N 0.6807(2) 0.10023(15) 0.14502(16) 0.0189(6) Uani 1 1 d . . . .
N2 N 0.7939(2) 0.10863(15) 0.24827(16) 0.0197(6) Uani 1 1 d . . . .
N3 N 0.5703(2) 0.09998(15) 0.29806(15) 0.0183(6) Uani 1 1 d . . . .
N4 N 0.6887(2) 0.04686(16) 0.38190(16) 0.0196(6) Uani 1 1 d . . . .
N5 N 0.54853(19) -0.07232(15) 0.28335(16) 0.0179(6) Uani 1 1 d . . . .
N6 N 0.7053(2) -0.10971(15) 0.31816(16) 0.0187(6) Uani 1 1 d . . . .
N7 N 0.6574(2) -0.06597(15) 0.12977(16) 0.0187(6) Uani 1 1 d . . . .
N8 N 0.8118(2) -0.04940(16) 0.18476(16) 0.0208(6) Uani 1 1 d . . . .
N9 N 0.3910(2) 0.02392(19) 0.14164(17) 0.0279(7) Uani 1 1 d . . . .
C1 C 0.6535(3) 0.11706(19) 0.06843(19) 0.0221(7) Uani 1 1 d . . . .
H1 H 0.6037 0.0861 0.0438 0.026 Uiso 1 1 calc R . . .
C2 C 0.6943(3) 0.1764(2) 0.0252(2) 0.0276(8) Uani 1 1 d . . . .
H2 H 0.6750 0.1858 -0.0287 0.033 Uiso 1 1 calc R . . .
C3 C 0.7655(3) 0.2230(2) 0.0629(2) 0.0285(8) Uani 1 1 d . . . .
H3 H 0.7917 0.2672 0.0358 0.034 Uiso 1 1 calc R . . .
C4 C 0.7974(3) 0.2050(2) 0.1386(2) 0.0248(8) Uani 1 1 d . . . .
H4 H 0.8459 0.2366 0.1641 0.030 Uiso 1 1 calc R . . .
C5 C 0.7578(2) 0.13908(19) 0.17894(19) 0.0206(7) Uani 1 1 d . . . .
C6 C 0.8542(3) 0.1563(2) 0.2977(2) 0.0246(8) Uani 1 1 d . . . .
C7 C 0.9471(3) 0.1313(3) 0.3189(2) 0.0370(9) Uani 1 1 d . . . .
H7 H 0.9722 0.0834 0.2981 0.044 Uiso 1 1 calc R . . .
C8 C 1.0034(3) 0.1770(3) 0.3708(3) 0.0517(13) Uani 1 1 d . . . .
H8 H 1.0671 0.1599 0.3858 0.062 Uiso 1 1 calc R . . .
C9 C 0.9680(4) 0.2462(3) 0.4003(3) 0.0534(14) Uani 1 1 d . . . .
H9 H 1.0073 0.2773 0.4354 0.064 Uiso 1 1 calc R . . .
C10 C 0.8756(4) 0.2710(3) 0.3794(2) 0.0463(12) Uani 1 1 d . . . .
H10 H 0.8515 0.3193 0.3999 0.056 Uiso 1 1 calc R . . .
C11 C 0.8185(3) 0.2266(2) 0.3295(2) 0.0341(9) Uani 1 1 d . . . .
H11 H 0.7542 0.2435 0.3163 0.041 Uiso 1 1 calc R . . .
C12 C 0.5021(3) 0.15569(19) 0.2829(2) 0.0228(7) Uani 1 1 d . . . .
H12 H 0.4754 0.1594 0.2303 0.027 Uiso 1 1 calc R . . .
C13 C 0.4699(3) 0.2069(2) 0.3395(2) 0.0292(8) Uani 1 1 d . . . .
H13 H 0.4237 0.2467 0.3263 0.035 Uiso 1 1 calc R . . .
C14 C 0.5068(3) 0.1991(2) 0.4175(2) 0.0305(8) Uani 1 1 d . . . .
H14 H 0.4831 0.2322 0.4588 0.037 Uiso 1 1 calc R . . .
C15 C 0.5763(3) 0.1446(2) 0.4347(2) 0.0255(8) Uani 1 1 d . . . .
H15 H 0.6007 0.1390 0.4879 0.031 Uiso 1 1 calc R . . .
C16 C 0.6122(2) 0.09607(18) 0.37297(19) 0.0188(7) Uani 1 1 d . . . .
C17 C 0.7206(3) 0.0260(2) 0.46061(19) 0.0230(7) Uani 1 1 d . . . .
C18 C 0.8105(3) 0.0520(2) 0.4905(2) 0.0318(9) Uani 1 1 d . . . .
H18 H 0.8497 0.0860 0.4593 0.038 Uiso 1 1 calc R . . .
C19 C 0.8426(3) 0.0281(3) 0.5658(2) 0.0422(10) Uani 1 1 d . . . .
H19 H 0.9046 0.0446 0.5856 0.051 Uiso 1 1 calc R . . .
C20 C 0.7845(3) -0.0197(3) 0.6122(2) 0.0424(11) Uani 1 1 d . . . .
H20 H 0.8059 -0.0345 0.6644 0.051 Uiso 1 1 calc R . . .
C21 C 0.6961(3) -0.0458(2) 0.5832(2) 0.0354(9) Uani 1 1 d . . . .
H21 H 0.6572 -0.0798 0.6147 0.042 Uiso 1 1 calc R . . .
C22 C 0.6636(3) -0.0227(2) 0.5079(2) 0.0276(8) Uani 1 1 d . . . .
H22 H 0.6018 -0.0401 0.4884 0.033 Uiso 1 1 calc R . . .
C23 C 0.4511(2) -0.0806(2) 0.2921(2) 0.0236(7) Uani 1 1 d . . . .
H23 H 0.4097 -0.0405 0.2711 0.028 Uiso 1 1 calc R . . .
C24 C 0.4091(3) -0.1429(2) 0.3292(2) 0.0261(8) Uani 1 1 d . . . .
H24 H 0.3403 -0.1468 0.3333 0.031 Uiso 1 1 calc R . . .
C25 C 0.4700(3) -0.2008(2) 0.3611(2) 0.0270(8) Uani 1 1 d . . . .
H25 H 0.4428 -0.2460 0.3857 0.032 Uiso 1 1 calc R . . .
C26 C 0.5685(3) -0.19274(19) 0.35716(19) 0.0229(7) Uani 1 1 d . . . .
H26 H 0.6099 -0.2319 0.3800 0.027 Uiso 1 1 calc R . . .
C27 C 0.6094(2) -0.12642(18) 0.31914(18) 0.0182(7) Uani 1 1 d . . . .
C28 C 0.7763(3) -0.16754(19) 0.3377(2) 0.0217(7) Uani 1 1 d . . . .
C29 C 0.8474(3) -0.1503(2) 0.3955(2) 0.0334(9) Uani 1 1 d . . . .
H29 H 0.8434 -0.1034 0.4263 0.040 Uiso 1 1 calc R . . .
C30 C 0.9246(3) -0.2026(2) 0.4078(3) 0.0403(10) Uani 1 1 d . . . .
H30 H 0.9754 -0.1894 0.4446 0.048 Uiso 1 1 calc R . . .
C31 C 0.9280(3) -0.2725(2) 0.3677(3) 0.0349(9) Uani 1 1 d . . . .
H31 H 0.9797 -0.3085 0.3782 0.042 Uiso 1 1 calc R . . .
C32 C 0.8563(3) -0.2910(2) 0.3118(2) 0.0324(9) Uani 1 1 d . . . .
H32 H 0.8587 -0.3398 0.2841 0.039 Uiso 1 1 calc R . . .
C33 C 0.7813(3) -0.2386(2) 0.2963(2) 0.0262(8) Uani 1 1 d . . . .
H33 H 0.7328 -0.2512 0.2571 0.031 Uiso 1 1 calc R . . .
C34 C 0.5971(3) -0.09604(19) 0.0724(2) 0.0220(7) Uani 1 1 d . . . .
H34 H 0.5290 -0.0871 0.0766 0.026 Uiso 1 1 calc R . . .
C35 C 0.6297(3) -0.1385(2) 0.0090(2) 0.0260(8) Uani 1 1 d . . . .
H35 H 0.5855 -0.1574 -0.0309 0.031 Uiso 1 1 calc R . . .
C36 C 0.7295(3) -0.1536(2) 0.0038(2) 0.0274(8) Uani 1 1 d . . . .
H36 H 0.7541 -0.1837 -0.0394 0.033 Uiso 1 1 calc R . . .
C37 C 0.7912(3) -0.1247(2) 0.0611(2) 0.0270(8) Uani 1 1 d . . . .
H37 H 0.8591 -0.1350 0.0579 0.032 Uiso 1 1 calc R . . .
C38 C 0.7554(2) -0.07975(19) 0.12513(19) 0.0200(7) Uani 1 1 d . . . .
C39 C 0.9153(3) -0.0446(5) 0.1770(4) 0.0291(13) Uani 0.65(2) 1 d . P A 1
C40 C 0.9772(3) -0.0833(5) 0.2307(4) 0.0291(13) Uani 0.65(2) 1 d G P A 1
H40 H 0.9509 -0.1167 0.2706 0.035 Uiso 0.65(2) 1 calc R P A 1
C41 C 1.0775(3) -0.0732(5) 0.2259(4) 0.0291(13) Uani 0.65(2) 1 d G P A 1
H41 H 1.1198 -0.0997 0.2626 0.035 Uiso 0.65(2) 1 calc R P A 1
C42 C 1.1159(3) -0.0244(5) 0.1676(5) 0.0291(13) Uani 0.65(2) 1 d G P A 1
H42 H 1.1845 -0.0175 0.1643 0.035 Uiso 0.65(2) 1 calc R P A 1
C43 C 1.0540(4) 0.0144(4) 0.1139(5) 0.0291(13) Uani 0.65(2) 1 d G P A 1
H43 H 1.0803 0.0477 0.0741 0.035 Uiso 0.65(2) 1 calc R P A 1
C44 C 0.9537(4) 0.0042(4) 0.1187(5) 0.0291(13) Uani 0.65(2) 1 d G P A 1
H44 H 0.9115 0.0307 0.0820 0.035 Uiso 0.65(2) 1 calc R P A 1
C39A C 0.9113(5) -0.0355(6) 0.1682(6) 0.014(3) Uiso 0.35(2) 1 d . P A 2
C40A C 0.9829(8) -0.0653(6) 0.2196(5) 0.028(3) Uiso 0.35(2) 1 d G P A 2
H40A H 0.9650 -0.0969 0.2640 0.034 Uiso 0.35(2) 1 calc R P A 2
C41A C 1.0805(7) -0.0488(8) 0.2062(7) 0.025(3) Uiso 0.35(2) 1 d G P A 2
H41A H 1.1294 -0.0691 0.2414 0.030 Uiso 0.35(2) 1 calc R P A 2
C42A C 1.1066(6) -0.0025(7) 0.1414(8) 0.023(3) Uiso 0.35(2) 1 d G P A 2
H42A H 1.1733 0.0088 0.1322 0.028 Uiso 0.35(2) 1 calc R P A 2
C43A C 1.0350(10) 0.0273(5) 0.0899(7) 0.033(3) Uiso 0.35(2) 1 d G P A 2
H43A H 1.0529 0.0589 0.0456 0.039 Uiso 0.35(2) 1 calc R P A 2
C44A C 0.9374(8) 0.0108(7) 0.1033(6) 0.030(3) Uiso 0.35(2) 1 d G P A 2
H44A H 0.8885 0.0311 0.0682 0.036 Uiso 0.35(2) 1 calc R P A 2

loop_
_atom_site_aniso_label
_atom_site_aniso_U_11
_atom_site_aniso_U_22
_atom_site_aniso_U_33
_atom_site_aniso_U_23
_atom_site_aniso_U_13
_atom_site_aniso_U_12
Ru1 0.01610(14) 0.01760(13) 0.01349(13) 0.00010(9) 0.00130(9) 0.00036(10)
Ru2 0.01697(14) 0.01681(13) 0.01517(13) -0.00017(9) 0.00223(10) -0.00026(10)
O1 0.0169(13) 0.0386(14) 0.0202(12) 0.0028(10) -0.0018(10) 0.0006(10)
O2 0.0329(16) 0.0430(17) 0.0453(17) -0.0129(13) 0.0025(13) -0.0094(13)
O3 0.0239(15) 0.0493(18) 0.0539(19) -0.0147(14) 0.0091(13) 0.0048(13)
N1 0.0190(15) 0.0192(14) 0.0188(14) -0.0006(10) 0.0045(11) 0.0031(11)
N2 0.0201(15) 0.0181(14) 0.0211(15) -0.0020(11) 0.0031(12) -0.0035(11)
N3 0.0194(15) 0.0191(14) 0.0164(14) -0.0018(10) 0.0029(11) -0.0001(11)
N4 0.0202(15) 0.0224(14) 0.0164(14) -0.0019(11) 0.0004(11) -0.0011(11)
N5 0.0155(15) 0.0202(14) 0.0181(14) 0.0005(10) 0.0030(11) -0.0002(11)
N6 0.0200(15) 0.0187(13) 0.0173(14) 0.0035(10) 0.0011(11) 0.0001(11)
N7 0.0193(15) 0.0204(14) 0.0165(14) 0.0015(10) 0.0014(11) 0.0007(11)
N8 0.0177(15) 0.0221(14) 0.0226(15) -0.0011(11) 0.0037(11) 0.0008(11)
N9 0.0233(17) 0.0385(18) 0.0220(15) -0.0018(13) -0.0018(12) -0.0002(14)
C1 0.0240(19) 0.0244(17) 0.0179(17) 0.0004(13) 0.0031(14) 0.0039(14)
C2 0.029(2) 0.0305(19) 0.0231(19) 0.0043(14) 0.0055(15) 0.0037(15)
C3 0.035(2) 0.0230(18) 0.028(2) 0.0077(14) 0.0148(16) 0.0017(15)
C4 0.0232(19) 0.0238(17) 0.0275(19) -0.0033(14) 0.0081(15) -0.0019(14)
C5 0.0238(19) 0.0197(16) 0.0183(17) -0.0022(12) 0.0060(14) 0.0031(13)
C6 0.027(2) 0.0292(19) 0.0173(17) 0.0007(13) 0.0055(14) -0.0094(15)
C7 0.030(2) 0.051(3) 0.031(2) -0.0053(18) 0.0003(17) -0.0077(18)
C8 0.033(3) 0.082(4) 0.040(3) -0.002(2) -0.005(2) -0.021(2)
C9 0.065(4) 0.065(3) 0.030(2) -0.007(2) 0.002(2) -0.047(3)
C10 0.073(4) 0.039(2) 0.027(2) -0.0052(17) 0.011(2) -0.027(2)
C11 0.050(3) 0.028(2) 0.025(2) -0.0007(15) 0.0069(18) -0.0093(17)
C12 0.0237(19) 0.0235(17) 0.0212(17) -0.0004(13) -0.0006(14) 0.0013(14)
C13 0.032(2) 0.0278(19) 0.028(2) -0.0028(15) -0.0044(16) 0.0085(15)
C14 0.036(2) 0.032(2) 0.0241(19) -0.0094(15) 0.0018(16) 0.0065(16)
C15 0.032(2) 0.0273(18) 0.0174(17) -0.0046(13) -0.0010(15) -0.0006(15)
C16 0.0171(17) 0.0199(16) 0.0196(17) 0.0006(12) 0.0025(13) -0.0020(13)
C17 0.029(2) 0.0240(17) 0.0164(16) -0.0019(13) -0.0013(14) 0.0041(14)
C18 0.032(2) 0.036(2) 0.027(2) 0.0016(16) -0.0053(16) -0.0035(17)
C19 0.040(3) 0.053(3) 0.033(2) -0.0021(19) -0.0154(19) -0.008(2)
C20 0.060(3) 0.045(2) 0.022(2) 0.0038(17) -0.0090(19) 0.001(2)
C21 0.050(3) 0.035(2) 0.0216(19) 0.0027(15) 0.0038(17) -0.0049(18)
C22 0.031(2) 0.0316(19) 0.0207(18) -0.0020(14) -0.0009(15) -0.0030(16)
C23 0.0182(18) 0.0275(18) 0.0250(18) 0.0000(14) 0.0007(14) 0.0020(14)
C24 0.0171(18) 0.036(2) 0.0252(19) 0.0000(15) 0.0060(14) -0.0045(15)
C25 0.034(2) 0.0229(18) 0.0244(19) -0.0004(14) 0.0088(16) -0.0076(15)
C26 0.031(2) 0.0204(17) 0.0171(17) 0.0010(12) 0.0047(14) -0.0011(14)
C27 0.0223(18) 0.0213(16) 0.0110(15) -0.0032(12) 0.0028(13) -0.0019(13)
C28 0.0209(18) 0.0235(17) 0.0208(17) 0.0050(13) 0.0022(14) -0.0001(13)
C29 0.034(2) 0.029(2) 0.036(2) -0.0011(16) -0.0087(18) 0.0029(16)
C30 0.029(2) 0.041(2) 0.050(3) 0.0089(19) -0.0172(19) -0.0004(18)
C31 0.021(2) 0.035(2) 0.049(3) 0.0138(18) 0.0038(18) 0.0076(16)
C32 0.033(2) 0.0265(19) 0.038(2) 0.0008(16) 0.0117(18) 0.0068(16)
C33 0.024(2) 0.0284(19) 0.0262(19) -0.0006(14) 0.0010(15) 0.0007(14)
C34 0.0227(19) 0.0206(17) 0.0228(18) 0.0004(13) -0.0007(14) -0.0036(13)
C35 0.031(2) 0.0237(18) 0.0234(18) -0.0027(14) -0.0022(15) -0.0026(15)
C36 0.030(2) 0.0262(18) 0.0261(19) -0.0096(14) 0.0068(15) 0.0017(15)
C37 0.023(2) 0.0269(18) 0.031(2) -0.0041(15) 0.0066(15) 0.0021(14)
C38 0.0222(18) 0.0190(16) 0.0189(16) 0.0018(12) 0.0039(13) -0.0006(13)
C39 0.0244(16) 0.032(2) 0.031(2) -0.0022(17) 0.0061(13) -0.0057(12)
C40 0.0244(16) 0.032(2) 0.031(2) -0.0022(17) 0.0061(13) -0.0057(12)
C41 0.0244(16) 0.032(2) 0.031(2) -0.0022(17) 0.0061(13) -0.0057(12)
C42 0.0244(16) 0.032(2) 0.031(2) -0.0022(17) 0.0061(13) -0.0057(12)
C43 0.0244(16) 0.032(2) 0.031(2) -0.0022(17) 0.0061(13) -0.0057(12)
C44 0.0244(16) 0.032(2) 0.031(2) -0.0022(17) 0.0061(13) -0.0057(12)

loop_
_atom_type_symbol
_atom_type_description
_atom_type_scat_dispersion_real
_atom_type_scat_dispersion_imag
_atom_type_scat_source
C C 0.0033 0.0016 'International Tables Vol C Tables 4.2.6.8 and 6.1.1.4'
H H 0.0000 0.0000 'International Tables Vol C Tables 4.2.6.8 and 6.1.1.4'
N N 0.0061 0.0033 'International Tables Vol C Tables 4.2.6.8 and 6.1.1.4'
O O 0.0106 0.0060 'International Tables Vol C Tables 4.2.6.8 and 6.1.1.4'
Ru Ru -1.2594 0.8363 'International Tables Vol C Tables 4.2.6.8 and 6.1.1.4'

loop_
_geom_angle_atom_site_label_1
_geom_angle_atom_site_label_2
_geom_angle_atom_site_label_3
_geom_angle
O1 Ru1 Ru2 172.74(7)
N1 Ru1 Ru2 88.29(8)
N1 Ru1 O1 84.54(10)
N1 Ru1 N3 91.73(10)
N1 Ru1 N5 176.07(10)
N3 Ru1 Ru2 87.93(7)
N3 Ru1 O1 91.16(10)
N5 Ru1 Ru2 88.09(7)
N5 Ru1 O1 99.11(10)
N5 Ru1 N3 89.67(10)
N7 Ru1 Ru2 89.43(7)
N7 Ru1 O1 91.25(10)
N7 Ru1 N1 86.58(10)
N7 Ru1 N3 176.91(11)
N7 Ru1 N5 91.86(10)
N2 Ru2 Ru1 88.93(8)
N4 Ru2 Ru1 90.11(8)
N4 Ru2 N2 89.67(11)
N6 Ru2 Ru1 89.84(8)
N6 Ru2 N2 178.63(11)
N6 Ru2 N4 89.73(11)
N8 Ru2 Ru1 89.22(8)
N8 Ru2 N2 90.61(11)
N8 Ru2 N4 179.27(11)
N8 Ru2 N6 89.97(11)
N9 O1 Ru1 131.7(2)
C1 N1 Ru1 122.5(2)
C1 N1 C5 119.4(3)
C5 N1 Ru1 118.1(2)
C5 N2 Ru2 119.4(2)
C5 N2 C6 119.0(3)
C6 N2 Ru2 121.4(2)
C12 N3 Ru1 122.5(2)
C12 N3 C16 119.0(3)
C16 N3 Ru1 118.5(2)
C16 N4 Ru2 119.7(2)
C16 N4 C17 118.9(3)
C17 N4 Ru2 121.3(2)
C23 N5 Ru1 122.9(2)
C23 N5 C27 118.6(3)
C27 N5 Ru1 118.4(2)
C27 N6 Ru2 120.1(2)
C27 N6 C28 121.3(3)
C28 N6 Ru2 118.5(2)
C34 N7 Ru1 122.1(2)
C34 N7 C38 119.0(3)
C38 N7 Ru1 118.0(2)
C38 N8 Ru2 121.0(2)
C38 N8 C39 120.8(4)
C38 N8 C39A 117.4(5)
C39 N8 Ru2 118.0(3)
C39A N8 Ru2 120.0(5)
O2 N9 O1 118.4(3)
O3 N9 O1 118.0(3)
O3 N9 O2 123.6(3)
N1 C1 C2 123.0(3)
C1 C2 C3 117.9(3)
C4 C3 C2 120.2(3)
C3 C4 C5 119.8(3)
N1 C5 C4 118.9(3)
N2 C5 N1 116.3(3)
N2 C5 C4 124.7(3)
C7 C6 N2 120.2(3)
C7 C6 C11 119.4(4)
C11 C6 N2 120.3(3)
C6 C7 C8 119.3(4)
C9 C8 C7 120.6(5)
C8 C9 C10 120.1(4)
C11 C10 C9 120.4(4)
C10 C11 C6 120.2(4)
N3 C12 C13 123.1(3)
C12 C13 C14 118.1(3)
C15 C14 C13 120.3(3)
C14 C15 C16 119.7(3)
N3 C16 C15 119.5(3)
N4 C16 N3 116.5(3)
N4 C16 C15 124.0(3)
C18 C17 N4 120.6(3)
C22 C17 N4 120.3(3)
C22 C17 C18 119.0(3)
C19 C18 C17 119.9(4)
C20 C19 C18 120.2(4)
C21 C20 C19 120.3(4)
C20 C21 C22 120.0(4)
C21 C22 C17 120.5(4)
N5 C23 C24 123.8(3)
C23 C24 C25 118.0(3)
C26 C25 C24 120.1(3)
C25 C26 C27 120.2(3)
N5 C27 C26 119.1(3)
N6 C27 N5 116.2(3)
N6 C27 C26 124.6(3)
C29 C28 N6 119.1(3)
C33 C28 N6 121.6(3)
C33 C28 C29 119.2(3)
C28 C29 C30 119.4(4)
C31 C30 C29 120.9(4)
C30 C31 C32 120.1(4)
C33 C32 C31 120.1(4)
C32 C33 C28 120.3(3)
N7 C34 C35 123.0(3)
C34 C35 C36 118.6(3)
C37 C36 C35 119.3(3)
C36 C37 C38 120.7(3)
N7 C38 C37 119.3(3)
N8 C38 N7 116.4(3)
N8 C38 C37 124.3(3)
C40 C39 N8 120.8(4)
C40 C39 C44 120.0
C44 C39 N8 119.0(4)
C41 C40 C39 120.0
C42 C41 C40 120.0
C41 C42 C43 120.0
C42 C43 C44 120.0
C43 C44 C39 120.0
C40A C39A N8 119.4(7)
C40A C39A C44A 120.0
C44A C39A N8 120.5(7)
C39A C40A C41A 120.0
C42A C41A C40A 120.0
C41A C42A C43A 120.0
C44A C43A C42A 120.0
C43A C44A C39A 120.0

loop_
_geom_bond_atom_site_label_1
_geom_bond_atom_site_label_2
_geom_bond_distance
Ru1 Ru2 2.2679(4)
Ru1 O1 2.202(2)
Ru1 N1 2.078(3)
Ru1 N3 2.093(3)
Ru1 N5 2.088(3)
Ru1 N7 2.076(3)
Ru2 N2 2.042(3)
Ru2 N4 2.037(3)
Ru2 N6 2.034(3)
Ru2 N8 2.031(3)
O1 N9 1.305(4)
O2 N9 1.224(4)
O3 N9 1.222(4)
N1 C1 1.358(4)
N1 C5 1.362(4)
N2 C5 1.356(4)
N2 C6 1.413(4)
N3 C12 1.351(4)
N3 C16 1.371(4)
N4 C16 1.348(4)
N4 C17 1.425(4)
N5 C23 1.354(4)
N5 C27 1.372(4)
N6 C27 1.347(4)
N6 C28 1.417(4)
N7 C34 1.356(4)
N7 C38 1.368(4)
N8 C38 1.354(4)
N8 C39 1.430(4)
N8 C39A 1.417(7)
C1 C2 1.364(5)
C2 C3 1.398(5)
C3 C4 1.366(5)
C4 C5 1.419(5)
C6 C7 1.385(5)
C6 C11 1.398(5)
C7 C8 1.389(6)
C8 C9 1.366(7)
C9 C10 1.376(7)
C10 C11 1.363(6)
C12 C13 1.363(5)
C13 C14 1.398(5)
C14 C15 1.355(5)
C15 C16 1.414(5)
C17 C18 1.395(5)
C17 C22 1.392(5)
C18 C19 1.388(5)
C19 C20 1.383(6)
C20 C21 1.373(6)
C21 C22 1.385(5)
C23 C24 1.358(5)
C24 C25 1.390(5)
C25 C26 1.360(5)
C26 C27 1.413(4)
C28 C29 1.393(5)
C28 C33 1.393(5)
C29 C30 1.394(5)
C30 C31 1.362(6)
C31 C32 1.382(6)
C32 C33 1.381(5)
C34 C35 1.362(5)
C35 C36 1.397(5)
C36 C37 1.359(5)
C37 C38 1.409(5)
C39 C40 1.3900
C39 C44 1.3900
C40 C41 1.3900
C41 C42 1.3900
C42 C43 1.3900
C43 C44 1.3900
C39A C40A 1.3900
C39A C44A 1.3900
C40A C41A 1.3900
C41A C42A 1.3900
C42A C43A 1.3900
C43A C44A 1.3900
